data_4302231
loop_
_publ_author_name
'Cai-Ming Liu'
'De-Qing Zhang'
'Dao-Ben Zhu'

_publ_section_title
;
1D Coordination Polymers Constructed from anti-anti Carboxylato-Bridged
MnIII3O(Brppz)3 Units: From Long-Range Magnetic Ordering to Single-Chain
Magnet Behaviors
;
_journal_name_full 'Inorganic Chemistry'
_journal_page_first 4980
_journal_page_last 4987
_journal_paper_doi 10.1021/ic900345s
_journal_volume 48
_journal_year 2009
_chemical_formula_sum 'C37 H42 Br3 Mn3 N6 O10'
_chemical_formula_weight 1135.32
_chemical_name_systematic
; 
 ? 
;
_space_group_IT_number 19
_symmetry_cell_setting orthorhombic
_symmetry_space_group_name_Hall 'P 2ac 2ab'
_symmetry_space_group_name_H-M 'P 21 21 21'
_atom_sites_solution_hydrogens geom
_atom_sites_solution_primary direct
_atom_sites_solution_secondary difmap
_audit_creation_method SHELXL-97
_cell_angle_alpha 90.00
_cell_angle_beta 90.00
_cell_angle_gamma 90.00
_cell_formula_units_Z 4
_cell_length_a 7.789(2)
_cell_length_b 17.352(3)
_cell_length_c 31.176(6)
_cell_measurement_temperature 293(2)
_cell_volume 4213.6(15)
_computing_cell_refinement 'RAPID AUTO (Rigaku, 1998)'
_computing_data_collection 'RAPID AUTO (Rigaku, 1998)'
_computing_data_reduction 'RAPID AUTO (Rigaku, 1998)'
_computing_molecular_graphics 'SHELXL-97 (Sheldrick, 1997)'
_computing_publication_material 'SHELXL-97 (Sheldrick, 1997)'
_computing_structure_refinement 'SHELXL-97 (Sheldrick, 1997)'
_computing_structure_solution 'SHELXS-97 (Sheldrick, 1990)'
_diffrn_ambient_temperature 293(2)
_diffrn_measured_fraction_theta_full 0.996
_diffrn_measured_fraction_theta_max 0.996
_diffrn_measurement_device_type 'Rigaku R-AXIS RAPID IP Area Detector'
_diffrn_measurement_method Oscillation
_diffrn_radiation_monochromator graphite
_diffrn_radiation_source 'fine-focus sealed tube'
_diffrn_radiation_type MoK\a
_diffrn_radiation_wavelength 0.71073
_diffrn_reflns_av_R_equivalents 0.1183
_diffrn_reflns_av_sigmaI/netI 0.0993
_diffrn_reflns_limit_h_max 9
_diffrn_reflns_limit_h_min -9
_diffrn_reflns_limit_k_max 20
_diffrn_reflns_limit_k_min -20
_diffrn_reflns_limit_l_max 36
_diffrn_reflns_limit_l_min -37
_diffrn_reflns_number 22518
_diffrn_reflns_theta_full 25.00
_diffrn_reflns_theta_max 25.00
_diffrn_reflns_theta_min 2.28
_exptl_absorpt_coefficient_mu 3.793
_exptl_absorpt_correction_T_max 0.438
_exptl_absorpt_correction_T_min 0.2462
_exptl_absorpt_correction_type psi-scan
_exptl_absorpt_process_details Abscor
_exptl_crystal_colour 'Dark green'
_exptl_crystal_density_diffrn 1.790
_exptl_crystal_density_method 'not measured'
_exptl_crystal_F_000 2264
_exptl_crystal_size_max 0.36
_exptl_crystal_size_mid 0.28
_exptl_crystal_size_min 0.23
_refine_diff_density_max 0.966
_refine_diff_density_min -0.861
_refine_diff_density_rms 0.153
_refine_ls_abs_structure_details 'Flack H D (1983), Acta Cryst. A39, 876-881'
_refine_ls_abs_structure_Flack 0.886(17)
_refine_ls_extinction_method none
_refine_ls_goodness_of_fit_ref 1.123
_refine_ls_hydrogen_treatment constr
_refine_ls_matrix_type full
_refine_ls_number_parameters 533
_refine_ls_number_reflns 7429
_refine_ls_number_restraints 0
_refine_ls_restrained_S_all 1.123
_refine_ls_R_factor_all 0.0859
_refine_ls_R_factor_gt 0.0776
_refine_ls_shift/su_max 0.001
_refine_ls_shift/su_mean 0.000
_refine_ls_structure_factor_coef Fsqd
_refine_ls_weighting_details 'calc w=1/[\s^2^(Fo^2^)+(0.0828P)^2^+14.2212P] where P=(Fo^2^+2Fc^2^)/3'
_refine_ls_weighting_scheme calc
_refine_ls_wR_factor_gt 0.1739
_refine_ls_wR_factor_ref 0.1780
_reflns_number_gt 6754
_reflns_number_total 7429
_reflns_threshold_expression >2sigma(I)
_cod_data_source_file ic900345s_si_002.cif
_cod_data_source_block 1
_cod_depositor_comments
;
The following automatic conversions were performed:
'_symmetry_cell_setting' value 'ORTHORHOMBIC' changed to 'orthorhombic'
according to '/home/saulius/struct/CIF-dictionaries/cif_core.dic'
dictionary named 'cif_core.dic' version 2.4.1 from
2010-06-29.

'_exptl_absorpt_correction_type' value 'psi scan' changed to
'psi-scan' according to
'/home/saulius/struct/CIF-dictionaries/cif_core.dic' dictionary named
'cif_core.dic' version 2.4.1 from 2010-06-29.

Automatic conversion script
Id: cif_fix_enum 1527 2010-12-29 10:47:43Z saulius 
;
_cod_database_code 4302231

loop_
_symmetry_equiv_pos_as_xyz
'x, y, z'
'-x+1/2, -y, z+1/2'
'-x, y+1/2, -z+1/2'
'x+1/2, -y+1/2, -z'

loop_
_atom_site_label
_atom_site_type_symbol
_atom_site_fract_x
_atom_site_fract_y
_atom_site_fract_z
_atom_site_U_iso_or_equiv
_atom_site_adp_type
_atom_site_occupancy
_atom_site_symmetry_multiplicity
_atom_site_calc_flag
_atom_site_refinement_flags
_atom_site_disorder_assembly
_atom_site_disorder_group
Mn1 Mn -0.99263(16) 0.98353(7) 0.38648(5) 0.0234(3) Uani 1 1 d . . .
Mn2 Mn -1.10201(16) 1.16739(7) 0.38916(5) 0.0241(3) Uani 1 1 d . . .
Mn3 Mn -0.88269(16) 1.09768(7) 0.30663(5) 0.0233(3) Uani 1 1 d . . .
Br1 Br -1.04659(19) 0.77133(6) 0.59277(4) 0.0565(4) Uani 1 1 d . . .
Br2 Br -1.07934(18) 1.59380(6) 0.41046(4) 0.0552(4) Uani 1 1 d . . .
Br3 Br -0.39903(14) 0.91492(6) 0.12695(4) 0.0427(3) Uani 1 1 d . . .
C1 C -1.0200(12) 0.8641(5) 0.4514(3) 0.030(2) Uani 1 1 d . . .
C2 C -0.9727(12) 0.7878(5) 0.4619(3) 0.030(2) Uani 1 1 d . . .
H2A H -0.9374 0.7547 0.4402 0.036 Uiso 1 1 calc R . .
C3 C -0.9776(13) 0.7618(5) 0.5028(4) 0.037(2) Uani 1 1 d . . .
H3A H -0.9392 0.7123 0.5091 0.044 Uiso 1 1 calc R . .
C4 C -1.0396(13) 0.8085(5) 0.5353(3) 0.031(2) Uani 1 1 d . . .
C5 C -1.0902(15) 0.8823(5) 0.5272(4) 0.038(2) Uani 1 1 d . . .
H5A H -1.1300 0.9133 0.5494 0.046 Uiso 1 1 calc R . .
C6 C -1.0822(11) 0.9118(5) 0.4848(3) 0.0252(19) Uani 1 1 d . . .
C7 C -1.1312(12) 0.9912(5) 0.4768(3) 0.027(2) Uani 1 1 d . . .
C8 C -1.2075(14) 1.0453(5) 0.5025(3) 0.036(2) Uani 1 1 d . . .
H8A H -1.2408 1.0392 0.5310 0.043 Uiso 1 1 calc R . .
C9 C -1.2251(13) 1.1110(5) 0.4774(3) 0.033(2) Uani 1 1 d . . .
H9A H -1.2768 1.1567 0.4862 0.039 Uiso 1 1 calc R . .
C10 C -1.1740(11) 1.3276(5) 0.4126(4) 0.030(2) Uani 1 1 d . . .
C11 C -1.2284(13) 1.3750(6) 0.4464(4) 0.038(2) Uani 1 1 d . . .
H11A H -1.2788 1.3526 0.4704 0.045 Uiso 1 1 calc R . .
C12 C -1.2088(14) 1.4538(5) 0.4450(4) 0.037(2) Uani 1 1 d . . .
H12A H -1.2527 1.4849 0.4667 0.044 Uiso 1 1 calc R . .
C13 C -1.1229(13) 1.4854(5) 0.4108(4) 0.038(3) Uani 1 1 d . . .
C14 C -1.0695(12) 1.4413(5) 0.3764(4) 0.034(2) Uani 1 1 d . . .
H14A H -1.0181 1.4646 0.3528 0.040 Uiso 1 1 calc R . .
C15 C -1.0933(12) 1.3612(5) 0.3771(4) 0.033(2) Uani 1 1 d . . .
C16 C -1.0294(12) 1.3151(5) 0.3411(4) 0.035(2) Uani 1 1 d . . .
C17 C -0.9629(13) 1.3357(5) 0.3014(4) 0.040(3) Uani 1 1 d . . .
H17A H -0.9539 1.3850 0.2898 0.048 Uiso 1 1 calc R . .
C18 C -0.9140(13) 1.2683(5) 0.2830(4) 0.038(2) Uani 1 1 d . . .
H18A H -0.8638 1.2647 0.2560 0.045 Uiso 1 1 calc R . .
C19 C -0.7008(12) 1.0632(5) 0.2276(3) 0.026(2) Uani 1 1 d . . .
C20 C -0.6387(12) 1.0956(6) 0.1874(3) 0.036(2) Uani 1 1 d . . .
H20A H -0.6597 1.1470 0.1809 0.043 Uiso 1 1 calc R . .
C21 C -0.5524(11) 1.0518(6) 0.1602(3) 0.028(2) Uani 1 1 d . . .
H21A H -0.5081 1.0739 0.1353 0.033 Uiso 1 1 calc R . .
C22 C -0.5261(11) 0.9733(6) 0.1677(3) 0.031(2) Uani 1 1 d . . .
C23 C -0.5889(12) 0.9409(5) 0.2034(3) 0.031(2) Uani 1 1 d . . .
H23A H -0.5732 0.8884 0.2080 0.037 Uiso 1 1 calc R . .
C24 C -0.6782(11) 0.9848(5) 0.2343(3) 0.026(2) Uani 1 1 d . . .
C25 C -0.7493(11) 0.9458(5) 0.2729(3) 0.0203(18) Uani 1 1 d . . .
C26 C -0.7480(13) 0.8697(5) 0.2844(4) 0.036(2) Uani 1 1 d . . .
H26A H -0.7024 0.8285 0.2691 0.043 Uiso 1 1 calc R . .
C27 C -0.8298(11) 0.8677(5) 0.3239(3) 0.025(2) Uani 1 1 d . . .
H27A H -0.8493 0.8235 0.3401 0.030 Uiso 1 1 calc R . .
C28 C -1.3659(13) 0.9108(6) 0.3498(4) 0.040(2) Uani 1 1 d . . .
H28A H -1.4829 0.9269 0.3439 0.048 Uiso 1 1 calc R . .
H28B H -1.3635 0.8874 0.3781 0.048 Uiso 1 1 calc R . .
C29 C -1.3121(15) 0.8542(7) 0.3178(6) 0.067(5) Uani 1 1 d . . .
H29A H -1.3868 0.8103 0.3190 0.101 Uiso 1 1 calc R . .
H29B H -1.1964 0.8384 0.3236 0.101 Uiso 1 1 calc R . .
H29C H -1.3178 0.8769 0.2898 0.101 Uiso 1 1 calc R . .
C30 C -0.6010(18) 1.0118(6) 0.4415(4) 0.048(3) Uani 1 1 d . . .
H30A H -0.6334 1.0476 0.4640 0.057 Uiso 1 1 calc R . .
H30B H -0.4885 1.0268 0.4311 0.057 Uiso 1 1 calc R . .
C31 C -0.5896(17) 0.9333(6) 0.4600(4) 0.050(3) Uani 1 1 d . . .
H31A H -0.5091 0.9333 0.4833 0.076 Uiso 1 1 calc R . .
H31B H -0.5518 0.8979 0.4383 0.076 Uiso 1 1 calc R . .
H31C H -0.7005 0.9178 0.4703 0.076 Uiso 1 1 calc R . .
C32 C -1.4876(12) 1.1478(5) 0.3420(3) 0.027(2) Uani 1 1 d . . .
C33 C -1.4677(15) 1.2175(7) 0.3128(4) 0.052(3) Uani 1 1 d . . .
H33A H -1.5762 1.2293 0.2997 0.077 Uiso 1 1 calc R . .
H33B H -1.3848 1.2063 0.2909 0.077 Uiso 1 1 calc R . .
H33C H -1.4295 1.2609 0.3294 0.077 Uiso 1 1 calc R . .
C34 C -0.7649(16) 1.2481(7) 0.4317(6) 0.065(4) Uani 1 1 d . . .
H34A H -0.8344 1.2804 0.4503 0.077 Uiso 1 1 calc R . .
H34B H -0.7524 1.2746 0.4045 0.077 Uiso 1 1 calc R . .
C35 C -0.5911(15) 1.2386(6) 0.4515(5) 0.050(3) Uani 1 1 d . . .
H35A H -0.5392 1.2884 0.4554 0.076 Uiso 1 1 calc R . .
H35B H -0.5203 1.2078 0.4331 0.076 Uiso 1 1 calc R . .
H35C H -0.6023 1.2137 0.4789 0.076 Uiso 1 1 calc R . .
C36 C -1.1884(19) 1.0604(8) 0.2345(5) 0.069(4) Uani 1 1 d . . .
H36A H -1.3064 1.0428 0.2330 0.083 Uiso 1 1 calc R . .
H36B H -1.1166 1.0201 0.2226 0.083 Uiso 1 1 calc R . .
C37 C -1.1709(17) 1.1294(8) 0.2078(4) 0.055(3) Uani 1 1 d . . .
H37A H -1.2003 1.1170 0.1787 0.082 Uiso 1 1 calc R . .
H37B H -1.0545 1.1474 0.2090 0.082 Uiso 1 1 calc R . .
H37C H -1.2464 1.1688 0.2183 0.082 Uiso 1 1 calc R . .
N1 N -1.1014(10) 1.0256(4) 0.4388(3) 0.0257(16) Uani 1 1 d . . .
N2 N -1.1572(9) 1.0986(4) 0.4395(3) 0.0256(16) Uani 1 1 d . . .
N3 N -1.0221(9) 1.2379(4) 0.3437(3) 0.0299(19) Uani 1 1 d . . .
N4 N -0.9454(9) 1.2088(4) 0.3077(3) 0.0276(17) Uani 1 1 d . . .
N5 N -0.8270(9) 0.9876(4) 0.3031(3) 0.0255(16) Uani 1 1 d . . .
N6 N -0.8761(10) 0.9387(4) 0.3352(3) 0.0299(18) Uani 1 1 d . . .
O1 O -1.0080(8) 0.8867(3) 0.4104(2) 0.0285(14) Uani 1 1 d . . .
O2 O -1.1983(9) 1.2515(4) 0.4168(2) 0.0366(17) Uani 1 1 d . . .
O3 O -0.7797(8) 1.1120(3) 0.2533(2) 0.0267(14) Uani 1 1 d . . .
O4 O -0.9928(7) 1.0830(3) 0.36103(18) 0.0204(12) Uani 1 1 d . . .
O5 O -1.2552(8) 0.9765(4) 0.3492(2) 0.0284(14) Uani 1 1 d . . .
H5 H -1.2859 1.0152 0.3344 0.034 Uiso 1 1 d R . .
O6 O -0.7178(9) 1.0177(6) 0.4082(3) 0.079(4) Uani 1 1 d . . .
H6 H -0.6712 1.0432 0.3881 0.094 Uiso 1 1 d R . .
O7 O -1.3570(8) 1.1238(3) 0.3619(2) 0.0334(17) Uani 1 1 d . . .
O8 O -0.8466(11) 1.1824(4) 0.4252(3) 0.065(3) Uani 1 1 d . . .
H8 H -0.8003 1.1418 0.4352 0.077 Uiso 1 1 d R . .
O9 O -1.1461(10) 1.0698(4) 0.2763(3) 0.047(2) Uani 1 1 d . . .
H9 H -1.2289 1.0650 0.2939 0.056 Uiso 1 1 d R . .
O10 O -1.6322(7) 1.1168(4) 0.3448(2) 0.0294(15) Uani 1 1 d . . .

loop_
_atom_site_aniso_label
_atom_site_aniso_U_11
_atom_site_aniso_U_22
_atom_site_aniso_U_33
_atom_site_aniso_U_23
_atom_site_aniso_U_13
_atom_site_aniso_U_12
Mn1 0.0243(6) 0.0158(6) 0.0300(8) 0.0048(5) 0.0018(6) -0.0019(5)
Mn2 0.0225(6) 0.0151(6) 0.0347(8) 0.0029(5) -0.0016(7) -0.0005(5)
Mn3 0.0230(6) 0.0162(6) 0.0307(8) 0.0050(5) 0.0011(6) -0.0034(5)
Br1 0.1022(11) 0.0293(5) 0.0379(6) 0.0101(5) -0.0209(7) -0.0113(6)
Br2 0.0833(8) 0.0190(4) 0.0632(8) -0.0021(5) -0.0218(7) -0.0073(5)
Br3 0.0411(5) 0.0515(6) 0.0356(6) -0.0034(5) 0.0079(5) 0.0054(5)
C1 0.027(5) 0.025(4) 0.037(6) 0.003(4) 0.002(4) -0.007(4)
C2 0.039(5) 0.020(4) 0.032(6) 0.011(4) 0.014(5) 0.001(4)
C3 0.037(5) 0.024(5) 0.049(7) 0.010(4) -0.004(5) 0.002(4)
C4 0.049(6) 0.024(5) 0.020(5) 0.007(4) -0.010(4) -0.007(4)
C5 0.052(6) 0.023(5) 0.039(6) -0.001(4) -0.012(6) -0.012(5)
C6 0.027(4) 0.021(4) 0.027(5) 0.000(4) 0.000(4) -0.015(4)
C7 0.035(5) 0.018(4) 0.027(5) -0.005(4) 0.000(4) -0.003(4)
C8 0.054(6) 0.028(5) 0.025(6) 0.008(4) -0.011(5) 0.006(4)
C9 0.041(5) 0.026(5) 0.032(6) -0.006(4) 0.009(5) 0.008(4)
C10 0.026(4) 0.012(4) 0.052(7) -0.004(4) -0.021(5) 0.005(3)
C11 0.036(5) 0.037(6) 0.040(7) 0.000(5) 0.000(5) 0.004(4)
C12 0.047(6) 0.026(5) 0.038(6) -0.014(4) -0.011(5) 0.009(4)
C13 0.039(5) 0.013(4) 0.062(7) 0.002(5) -0.029(6) -0.003(4)
C14 0.037(5) 0.024(4) 0.040(6) 0.008(4) -0.016(5) -0.005(4)
C15 0.030(5) 0.020(4) 0.049(7) -0.004(4) -0.012(5) 0.005(4)
C16 0.025(4) 0.023(5) 0.056(7) 0.005(4) -0.012(5) 0.000(4)
C17 0.033(5) 0.022(4) 0.067(8) 0.018(5) 0.002(5) -0.008(4)
C18 0.031(5) 0.031(5) 0.051(7) 0.003(5) -0.002(5) -0.002(4)
C19 0.029(5) 0.024(4) 0.026(5) 0.001(4) -0.002(4) 0.000(4)
C20 0.037(5) 0.034(5) 0.036(6) 0.003(5) -0.007(5) -0.003(4)
C21 0.021(4) 0.047(5) 0.016(5) 0.006(4) 0.001(4) -0.005(4)
C22 0.019(4) 0.050(6) 0.024(5) -0.006(4) -0.005(4) -0.001(4)
C23 0.034(5) 0.022(4) 0.037(6) 0.006(4) 0.014(5) -0.001(4)
C24 0.024(4) 0.026(4) 0.030(5) 0.001(4) 0.002(4) -0.008(4)
C25 0.022(4) 0.022(4) 0.017(5) 0.001(3) -0.002(4) -0.003(3)
C26 0.034(5) 0.023(5) 0.050(7) 0.003(5) 0.004(5) -0.002(4)
C27 0.032(5) 0.010(4) 0.034(6) 0.004(4) -0.001(4) 0.004(3)
C28 0.038(5) 0.040(5) 0.043(6) -0.004(5) -0.004(5) -0.018(5)
C29 0.041(6) 0.044(7) 0.116(13) -0.034(8) 0.028(8) -0.007(5)
C30 0.078(8) 0.036(5) 0.029(6) -0.005(5) 0.003(6) 0.007(6)
C31 0.060(7) 0.028(5) 0.063(8) 0.004(5) 0.002(7) -0.002(5)
C32 0.031(5) 0.019(4) 0.030(5) -0.001(4) 0.009(4) -0.002(4)
C33 0.049(6) 0.049(6) 0.057(8) 0.017(6) -0.014(6) -0.022(5)
C34 0.049(7) 0.042(7) 0.102(12) -0.015(7) -0.011(8) -0.012(5)
C35 0.041(6) 0.033(6) 0.077(9) -0.002(5) -0.004(7) -0.005(5)
C36 0.066(8) 0.075(9) 0.066(10) 0.008(8) -0.040(8) -0.024(7)
C37 0.059(7) 0.077(9) 0.028(7) 0.019(6) -0.020(6) -0.020(6)
N1 0.030(4) 0.014(3) 0.033(5) -0.005(3) 0.001(4) -0.006(3)
N2 0.036(4) 0.016(3) 0.025(4) 0.002(3) -0.002(3) -0.005(3)
N3 0.016(3) 0.014(3) 0.060(6) 0.008(3) -0.009(4) 0.000(3)
N4 0.025(4) 0.019(3) 0.039(5) 0.008(3) 0.000(3) 0.003(3)
N5 0.021(3) 0.021(3) 0.034(5) 0.004(3) 0.006(3) -0.007(3)
N6 0.035(4) 0.020(4) 0.034(5) 0.007(3) 0.008(4) -0.001(3)
O1 0.039(3) 0.019(3) 0.027(4) 0.004(3) 0.014(3) -0.005(3)
O2 0.044(4) 0.024(3) 0.042(5) -0.003(3) 0.015(4) 0.002(3)
O3 0.034(3) 0.021(3) 0.025(4) 0.004(3) 0.003(3) -0.003(3)
O4 0.020(3) 0.017(3) 0.024(3) 0.005(2) 0.005(3) 0.006(2)
O5 0.028(3) 0.027(3) 0.030(4) 0.000(3) -0.002(3) -0.001(3)
O6 0.026(4) 0.113(8) 0.097(8) 0.075(7) -0.027(5) -0.013(4)
O7 0.027(3) 0.025(3) 0.048(5) -0.001(3) -0.004(3) 0.003(3)
O8 0.061(5) 0.021(3) 0.112(8) 0.001(4) -0.051(5) 0.000(3)
O9 0.041(4) 0.061(5) 0.039(5) 0.014(4) -0.018(4) -0.023(4)
O10 0.020(3) 0.036(3) 0.033(4) 0.008(3) 0.002(3) -0.006(3)

loop_
_atom_type_symbol
_atom_type_description
_atom_type_scat_dispersion_real
_atom_type_scat_dispersion_imag
_atom_type_scat_source
C C 0.0033 0.0016 'International Tables Vol C Tables 4.2.6.8 and 6.1.1.4'
H H 0.0000 0.0000 'International Tables Vol C Tables 4.2.6.8 and 6.1.1.4'
N N 0.0061 0.0033 'International Tables Vol C Tables 4.2.6.8 and 6.1.1.4'
O O 0.0106 0.0060 'International Tables Vol C Tables 4.2.6.8 and 6.1.1.4'
Mn Mn 0.3368 0.7283 'International Tables Vol C Tables 4.2.6.8 and 6.1.1.4'
Br Br -0.2901 2.4595 'International Tables Vol C Tables 4.2.6.8 and 6.1.1.4'

loop_
_geom_angle_atom_site_label_1
_geom_angle_atom_site_label_2
_geom_angle_atom_site_label_3
_geom_angle
_geom_angle_site_symmetry_1
_geom_angle_site_symmetry_3
_geom_angle_publ_flag
O1 Mn1 O4 176.2(3) . . ?
O1 Mn1 N1 88.6(3) . . ?
O4 Mn1 N1 90.5(3) . . ?
O1 Mn1 N6 89.9(3) . . ?
O4 Mn1 N6 91.1(3) . . ?
N1 Mn1 N6 177.7(3) . . ?
O1 Mn1 O6 100.1(3) . . ?
O4 Mn1 O6 83.7(3) . . ?
N1 Mn1 O6 93.4(4) . . ?
N6 Mn1 O6 85.1(4) . . ?
O1 Mn1 O5 95.5(3) . . ?
O4 Mn1 O5 80.8(2) . . ?
N1 Mn1 O5 93.1(3) . . ?
N6 Mn1 O5 88.8(3) . . ?
O6 Mn1 O5 163.3(3) . . ?
O2 Mn2 O4 177.4(3) . . ?
O2 Mn2 N3 88.4(3) . . ?
O4 Mn2 N3 90.3(3) . . ?
O2 Mn2 N2 91.1(3) . . ?
O4 Mn2 N2 89.9(3) . . ?
N3 Mn2 N2 173.0(3) . . ?
O2 Mn2 O7 94.7(3) . . ?
O4 Mn2 O7 87.8(2) . . ?
N3 Mn2 O7 102.2(3) . . ?
N2 Mn2 O7 84.8(3) . . ?
O2 Mn2 O8 92.0(3) . . ?
O4 Mn2 O8 85.7(3) . . ?
N3 Mn2 O8 90.4(3) . . ?
N2 Mn2 O8 82.6(3) . . ?
O7 Mn2 O8 165.8(3) . . ?
O3 Mn3 O4 178.9(3) . . ?
O3 Mn3 N5 89.1(3) . . ?
O4 Mn3 N5 91.1(3) . . ?
O3 Mn3 N4 89.5(3) . . ?
O4 Mn3 N4 90.2(3) . . ?
N5 Mn3 N4 177.4(3) . . ?
O3 Mn3 O10 94.4(3) . 1_655 ?
O4 Mn3 O10 86.6(2) . 1_655 ?
N5 Mn3 O10 88.9(3) . 1_655 ?
N4 Mn3 O10 93.4(3) . 1_655 ?
O3 Mn3 O9 92.6(3) . . ?
O4 Mn3 O9 86.4(3) . . ?
N5 Mn3 O9 88.3(3) . . ?
N4 Mn3 O9 89.5(3) . . ?
O10 Mn3 O9 172.4(3) 1_655 . ?
O1 C1 C2 118.4(9) . . ?
O1 C1 C6 123.7(8) . . ?
C2 C1 C6 117.8(9) . . ?
C3 C2 C1 121.6(9) . . ?
C3 C2 H2A 119.2 . . ?
C1 C2 H2A 119.2 . . ?
C2 C3 C4 120.3(9) . . ?
C2 C3 H3A 119.9 . . ?
C4 C3 H3A 119.9 . . ?
C5 C4 C3 120.9(9) . . ?
C5 C4 Br1 119.0(8) . . ?
C3 C4 Br1 120.0(7) . . ?
C4 C5 C6 120.0(10) . . ?
C4 C5 H5A 120.0 . . ?
C6 C5 H5A 120.0 . . ?
C1 C6 C5 119.3(8) . . ?
C1 C6 C7 121.2(8) . . ?
C5 C6 C7 119.5(8) . . ?
N1 C7 C8 106.7(8) . . ?
N1 C7 C6 121.8(8) . . ?
C8 C7 C6 131.5(9) . . ?
C7 C8 C9 106.0(9) . . ?
C7 C8 H8A 127.0 . . ?
C9 C8 H8A 127.0 . . ?
N2 C9 C8 109.4(8) . . ?
N2 C9 H9A 125.3 . . ?
C8 C9 H9A 125.3 . . ?
O2 C10 C15 123.5(9) . . ?
O2 C10 C11 117.5(10) . . ?
C15 C10 C11 119.0(8) . . ?
C12 C11 C10 121.6(11) . . ?
C12 C11 H11A 119.2 . . ?
C10 C11 H11A 119.2 . . ?
C13 C12 C11 118.4(10) . . ?
C13 C12 H12A 120.8 . . ?
C11 C12 H12A 120.8 . . ?
C12 C13 C14 121.9(8) . . ?
C12 C13 Br2 118.9(8) . . ?
C14 C13 Br2 119.2(8) . . ?
C13 C14 C15 119.8(10) . . ?
C13 C14 H14A 120.1 . . ?
C15 C14 H14A 120.1 . . ?
C10 C15 C14 119.1(10) . . ?
C10 C15 C16 122.0(8) . . ?
C14 C15 C16 118.9(10) . . ?
N3 C16 C17 107.2(9) . . ?
N3 C16 C15 120.8(10) . . ?
C17 C16 C15 132.0(9) . . ?
C18 C17 C16 105.0(8) . . ?
C18 C17 H17A 127.5 . . ?
C16 C17 H17A 127.5 . . ?
N4 C18 C17 112.3(10) . . ?
N4 C18 H18A 123.9 . . ?
C17 C18 H18A 123.9 . . ?
O3 C19 C24 126.7(9) . . ?
O3 C19 C20 115.5(8) . . ?
C24 C19 C20 117.8(9) . . ?
C21 C20 C19 120.0(9) . . ?
C21 C20 H20A 120.0 . . ?
C19 C20 H20A 120.0 . . ?
C20 C21 C22 121.7(9) . . ?
C20 C21 H21A 119.1 . . ?
C22 C21 H21A 119.1 . . ?
C23 C22 C21 119.7(9) . . ?
C23 C22 Br3 121.4(8) . . ?
C21 C22 Br3 118.9(7) . . ?
C22 C23 C24 121.4(8) . . ?
C22 C23 H23A 119.3 . . ?
C24 C23 H23A 119.3 . . ?
C19 C24 C23 119.3(9) . . ?
C19 C24 C25 121.3(8) . . ?
C23 C24 C25 119.4(8) . . ?
N5 C25 C26 110.1(8) . . ?
N5 C25 C24 119.6(8) . . ?
C26 C25 C24 130.3(9) . . ?
C25 C26 C27 104.7(9) . . ?
C25 C26 H26A 127.7 . . ?
C27 C26 H26A 127.7 . . ?
N6 C27 C26 109.6(8) . . ?
N6 C27 H27A 125.2 . . ?
C26 C27 H27A 125.2 . . ?
O5 C28 C29 110.7(9) . . ?
O5 C28 H28A 109.5 . . ?
C29 C28 H28A 109.5 . . ?
O5 C28 H28B 109.5 . . ?
C29 C28 H28B 109.5 . . ?
H28A C28 H28B 108.1 . . ?
C28 C29 H29A 109.5 . . ?
C28 C29 H29B 109.5 . . ?
H29A C29 H29B 109.5 . . ?
C28 C29 H29C 109.5 . . ?
H29A C29 H29C 109.5 . . ?
H29B C29 H29C 109.5 . . ?
O6 C30 C31 113.5(11) . . ?
O6 C30 H30A 108.9 . . ?
C31 C30 H30A 108.9 . . ?
O6 C30 H30B 108.9 . . ?
C31 C30 H30B 108.9 . . ?
H30A C30 H30B 107.7 . . ?
C30 C31 H31A 109.5 . . ?
C30 C31 H31B 109.5 . . ?
H31A C31 H31B 109.5 . . ?
C30 C31 H31C 109.5 . . ?
H31A C31 H31C 109.5 . . ?
H31B C31 H31C 109.5 . . ?
O10 C32 O7 123.3(8) . . ?
O10 C32 C33 118.4(9) . . ?
O7 C32 C33 118.3(8) . . ?
C32 C33 H33A 109.5 . . ?
C32 C33 H33B 109.5 . . ?
H33A C33 H33B 109.5 . . ?
C32 C33 H33C 109.5 . . ?
H33A C33 H33C 109.5 . . ?
H33B C33 H33C 109.5 . . ?
O8 C34 C35 113.8(11) . . ?
O8 C34 H34A 108.8 . . ?
C35 C34 H34A 108.8 . . ?
O8 C34 H34B 108.8 . . ?
C35 C34 H34B 108.8 . . ?
H34A C34 H34B 107.7 . . ?
C34 C35 H35A 109.5 . . ?
C34 C35 H35B 109.5 . . ?
H35A C35 H35B 109.5 . . ?
C34 C35 H35C 109.5 . . ?
H35A C35 H35C 109.5 . . ?
H35B C35 H35C 109.5 . . ?
O9 C36 C37 115.2(11) . . ?
O9 C36 H36A 108.5 . . ?
C37 C36 H36A 108.5 . . ?
O9 C36 H36B 108.5 . . ?
C37 C36 H36B 108.5 . . ?
H36A C36 H36B 107.5 . . ?
C36 C37 H37A 109.5 . . ?
C36 C37 H37B 109.5 . . ?
H37A C37 H37B 109.5 . . ?
C36 C37 H37C 109.5 . . ?
H37A C37 H37C 109.5 . . ?
H37B C37 H37C 109.5 . . ?
N2 N1 C7 110.4(7) . . ?
N2 N1 Mn1 120.1(6) . . ?
C7 N1 Mn1 129.5(6) . . ?
C9 N2 N1 107.5(7) . . ?
C9 N2 Mn2 133.5(6) . . ?
N1 N2 Mn2 118.5(6) . . ?
C16 N3 N4 109.7(8) . . ?
C16 N3 Mn2 130.5(8) . . ?
N4 N3 Mn2 119.8(5) . . ?
C18 N4 N3 105.8(8) . . ?
C18 N4 Mn3 135.1(7) . . ?
N3 N4 Mn3 118.6(5) . . ?
C25 N5 N6 107.8(7) . . ?
C25 N5 Mn3 132.0(6) . . ?
N6 N5 Mn3 120.2(6) . . ?
C27 N6 N5 107.8(8) . . ?
C27 N6 Mn1 134.0(6) . . ?
N5 N6 Mn1 118.2(5) . . ?
C1 O1 Mn1 131.0(5) . . ?
C10 O2 Mn2 132.3(7) . . ?
C19 O3 Mn3 131.2(5) . . ?
Mn1 O4 Mn2 120.4(3) . . ?
Mn1 O4 Mn3 119.3(3) . . ?
Mn2 O4 Mn3 120.3(3) . . ?
C28 O5 Mn1 123.9(6) . . ?
C28 O5 H5 118.0 . . ?
Mn1 O5 H5 118.1 . . ?
C30 O6 Mn1 143.7(8) . . ?
C30 O6 H6 108.2 . . ?
Mn1 O6 H6 108.1 . . ?
C32 O7 Mn2 140.6(5) . . ?
C34 O8 Mn2 126.1(8) . . ?
C34 O8 H8 117.0 . . ?
Mn2 O8 H8 116.9 . . ?
C36 O9 Mn3 129.4(8) . . ?
C36 O9 H9 115.1 . . ?
Mn3 O9 H9 115.5 . . ?
C32 O10 Mn3 141.8(7) . 1_455 ?

loop_
_geom_bond_atom_site_label_1
_geom_bond_atom_site_label_2
_geom_bond_distance
_geom_bond_site_symmetry_2
_geom_bond_publ_flag
Mn1 O1 1.843(5) . ?
Mn1 O4 1.900(5) . ?
Mn1 N1 1.977(8) . ?
Mn1 N6 1.996(8) . ?
Mn1 O6 2.323(8) . ?
Mn1 O5 2.356(6) . ?
Mn2 O2 1.852(6) . ?
Mn2 O4 1.907(5) . ?
Mn2 N3 1.973(8) . ?
Mn2 N2 2.018(8) . ?
Mn2 O7 2.290(7) . ?
Mn2 O8 2.300(8) . ?
Mn3 O3 1.862(7) . ?
Mn3 O4 1.917(6) . ?
Mn3 N5 1.962(7) . ?
Mn3 N4 1.989(7) . ?
Mn3 O10 2.310(6) 1_655 ?
Mn3 O9 2.310(7) . ?
Br1 C4 1.905(9) . ?
Br2 C13 1.911(8) . ?
Br3 C22 1.902(10) . ?
C1 O1 1.341(12) . ?
C1 C2 1.413(12) . ?
C1 C6 1.416(13) . ?
C2 C3 1.353(15) . ?
C2 H2A 0.9300 . ?
C3 C4 1.384(15) . ?
C3 H3A 0.9300 . ?
C4 C5 1.365(13) . ?
C5 C6 1.417(14) . ?
C5 H5A 0.9300 . ?
C6 C7 1.451(12) . ?
C7 N1 1.347(12) . ?
C7 C8 1.370(13) . ?
C8 C9 1.390(13) . ?
C8 H8A 0.9300 . ?
C9 N2 1.314(13) . ?
C9 H9A 0.9300 . ?
C10 O2 1.341(10) . ?
C10 C15 1.399(15) . ?
C10 C11 1.404(15) . ?
C11 C12 1.377(14) . ?
C11 H11A 0.9300 . ?
C12 C13 1.374(16) . ?
C12 H12A 0.9300 . ?
C13 C14 1.382(16) . ?
C14 C15 1.402(12) . ?
C14 H14A 0.9300 . ?
C15 C16 1.467(15) . ?
C16 N3 1.342(11) . ?
C16 C17 1.389(16) . ?
C17 C18 1.357(15) . ?
C17 H17A 0.9300 . ?
C18 N4 1.311(13) . ?
C18 H18A 0.9300 . ?
C19 O3 1.318(11) . ?
C19 C24 1.388(12) . ?
C19 C20 1.456(14) . ?
C20 C21 1.323(14) . ?
C20 H20A 0.9300 . ?
C21 C22 1.398(14) . ?
C21 H21A 0.9300 . ?
C22 C23 1.341(14) . ?
C23 C24 1.411(13) . ?
C23 H23A 0.9300 . ?
C24 C25 1.488(12) . ?
C25 N5 1.334(12) . ?
C25 C26 1.368(12) . ?
C26 C27 1.388(15) . ?
C26 H26A 0.9300 . ?
C27 N6 1.332(11) . ?
C27 H27A 0.9300 . ?
C28 O5 1.429(11) . ?
C28 C29 1.461(16) . ?
C28 H28A 0.9700 . ?
C28 H28B 0.9700 . ?
C29 H29A 0.9600 . ?
C29 H29B 0.9600 . ?
C29 H29C 0.9600 . ?
C30 O6 1.384(15) . ?
C30 C31 1.481(15) . ?
C30 H30A 0.9700 . ?
C30 H30B 0.9700 . ?
C31 H31A 0.9600 . ?
C31 H31B 0.9600 . ?
C31 H31C 0.9600 . ?
C32 O10 1.251(11) . ?
C32 O7 1.261(12) . ?
C32 C33 1.522(13) . ?
C33 H33A 0.9600 . ?
C33 H33B 0.9600 . ?
C33 H33C 0.9600 . ?
C34 O8 1.321(13) . ?
C34 C35 1.497(18) . ?
C34 H34A 0.9700 . ?
C34 H34B 0.9700 . ?
C35 H35A 0.9600 . ?
C35 H35B 0.9600 . ?
C35 H35C 0.9600 . ?
C36 O9 1.353(16) . ?
C36 C37 1.465(17) . ?
C36 H36A 0.9700 . ?
C36 H36B 0.9700 . ?
C37 H37A 0.9600 . ?
C37 H37B 0.9600 . ?
C37 H37C 0.9600 . ?
N1 N2 1.340(10) . ?
N3 N4 1.369(12) . ?
N5 N6 1.365(10) . ?
O5 H5 0.8500 . ?
O6 H6 0.8500 . ?
O8 H8 0.8501 . ?
O9 H9 0.8501 . ?
O10 Mn3 2.310(6) 1_455 ?

loop_
_geom_hbond_atom_site_label_D
_geom_hbond_atom_site_label_H
_geom_hbond_atom_site_label_A
_geom_hbond_distance_DH
_geom_hbond_distance_HA
_geom_hbond_distance_DA
_geom_hbond_angle_DHA
_geom_hbond_site_symmetry_A
O5 H5 O7 0.85 2.14 2.706(9) 123.5 .
O5 H5 O9 0.85 2.32 2.917(10) 128.0 .
O6 H6 O10 0.85 1.88 2.704(11) 162.1 1_655
O8 H8 O6 0.85 2.40 3.074(13) 136.8 .
O9 H9 O5 0.85 2.32 2.917(10) 127.8 .
O9 H9 O7 0.85 2.56 3.270(11) 142.3 .
